data_7209016
loop_
_publ_author_name
'Beldjoudi, Yassine'
'Haynes, Delia A.'
'Hayward, John J.'
'Manning, Wallace J.'
'Pratt, Douglas R.'
'Rawson, Jeremy M.'

_publ_section_title
;
 Preparation and crystal structures of the isomeric series
 4-tolyl-1,2,3,5-dithiadiazolyl, (o-MeC6H4CNSSN)2, (m-MeC6H4CNSSN)2 and
 (p-MeC6H4CNSSN)2
;
_journal_issue 6
_journal_name_full CrystEngComm
_journal_page_first 1107
_journal_paper_doi 10.1039/c2ce26431e
_journal_volume 15
_journal_year 2013
_chemical_formula_sum 'C8 H7 N2 S2'
_chemical_formula_weight 195.28
_chemical_name_common 4-o-tolyl-1,2,3,5-dithiadiazolyl
_chemical_name_systematic
;
?
;
_space_group_IT_number 14
_symmetry_cell_setting monoclinic
_symmetry_space_group_name_Hall '-P 2ybc'
_symmetry_space_group_name_H-M 'P 1 21/c 1'
_atom_sites_solution_hydrogens geom
_atom_sites_solution_primary direct
_atom_sites_solution_secondary difmap
_audit_creation_method SHELXL-97
_cell_angle_alpha 90.00
_cell_angle_beta 92.445(3)
_cell_angle_gamma 90.00
_cell_formula_units_Z 32
_cell_length_a 7.8589(16)
_cell_length_b 14.917(3)
_cell_length_c 55.362(11)
_cell_measurement_reflns_used 2008
_cell_measurement_temperature 105(2)
_cell_measurement_theta_max 26.12
_cell_measurement_theta_min 2.209
_cell_volume 6484(2)
_computing_cell_refinement 'Bruker SAINT'
_computing_data_collection 'Bruker APEX2'
_computing_data_reduction 'Bruker SAINT'
_computing_structure_refinement 'SHELXL-97 (Sheldrick, 2008)'
_computing_structure_solution 'SHELXS-97 (Sheldrick, 2008)'
_diffrn_ambient_temperature 105(2)
_diffrn_measured_fraction_theta_full 0.997
_diffrn_measured_fraction_theta_max 0.959
_diffrn_measurement_device_type 'Bruker SMART APEX'
_diffrn_measurement_method '\f & \w scans'
_diffrn_radiation_monochromator graphite
_diffrn_radiation_source 'fine-focus sealed tube'
_diffrn_radiation_type MoK\a
_diffrn_radiation_wavelength 0.71073
_diffrn_reflns_av_R_equivalents 0.1111
_diffrn_reflns_av_sigmaI/netI 0.1603
_diffrn_reflns_limit_h_max 10
_diffrn_reflns_limit_h_min -9
_diffrn_reflns_limit_k_max 19
_diffrn_reflns_limit_k_min -19
_diffrn_reflns_limit_l_max 29
_diffrn_reflns_limit_l_min -72
_diffrn_reflns_number 41346
_diffrn_reflns_theta_full 26.00
_diffrn_reflns_theta_max 28.34
_diffrn_reflns_theta_min 1.41
_diffrn_standards_number 0
_exptl_absorpt_coefficient_mu 0.592
_exptl_absorpt_correction_T_max 0.7457
_exptl_absorpt_correction_T_min 0.6386
_exptl_absorpt_correction_type multi-scan
_exptl_absorpt_process_details 'symmetry-related measurements'
_exptl_crystal_colour black
_exptl_crystal_density_diffrn 1.600
_exptl_crystal_density_method 'not measured'
_exptl_crystal_description plate
_exptl_crystal_F_000 3232
_exptl_crystal_size_max 0.300
_exptl_crystal_size_mid 0.067
_exptl_crystal_size_min 0.035
_refine_diff_density_max 0.496
_refine_diff_density_min -0.700
_refine_diff_density_rms 0.123
_refine_ls_extinction_method none
_refine_ls_goodness_of_fit_ref 0.983
_refine_ls_hydrogen_treatment constr
_refine_ls_matrix_type full
_refine_ls_number_parameters 873
_refine_ls_number_reflns 15526
_refine_ls_number_restraints 0
_refine_ls_restrained_S_all 0.983
_refine_ls_R_factor_all 0.1679
_refine_ls_R_factor_gt 0.0746
_refine_ls_shift/su_max 0.001
_refine_ls_shift/su_mean 0.000
_refine_ls_structure_factor_coef Fsqd
_refine_ls_weighting_details 'calc w=1/[\s^2^(Fo^2^)+(0.0543P)^2^+0.0000P] where P=(Fo^2^+2Fc^2^)/3'
_refine_ls_weighting_scheme calc
_refine_ls_wR_factor_gt 0.1366
_refine_ls_wR_factor_ref 0.1696
_reflns_number_gt 7694
_reflns_number_total 15526
_reflns_threshold_expression >2sigma(I)
_cod_data_source_file c2ce26431e.txt
_cod_data_source_block 3
_cod_depositor_comments
;
The following automatic conversions were performed:

'_exptl_absorpt_correction_type' value 'Multi-scan' changed to
'multi-scan' according to
/home/saulius/struct/CIF-dictionaries/cif_core.dic dictionary named
'cif_core.dic' version 2.4.2 from 2011-04-26.

Automatic conversion script
Id: cif_fix_values 1891 2012-01-12 08:04:46Z andrius 
;
_cod_original_sg_symbol_H-M P2(1)/c
_cod_database_code 7209016

loop_
_symmetry_equiv_pos_as_xyz
'x, y, z'
'-x, y+1/2, -z+1/2'
'-x, -y, -z'
'x, -y-1/2, z-1/2'

loop_
_atom_site_label
_atom_site_type_symbol
_atom_site_fract_x
_atom_site_fract_y
_atom_site_fract_z
_atom_site_U_iso_or_equiv
_atom_site_adp_type
_atom_site_occupancy
_atom_site_symmetry_multiplicity
_atom_site_calc_flag
_atom_site_refinement_flags
S11 S 0.03301(16) 0.09987(9) 0.02530(2) 0.0169(3) Uani 1 1 d .
S81 S 1.02423(17) -0.18261(9) 0.18685(3) 0.0179(3) Uani 1 1 d .
S12 S -0.14515(16) 0.00361(9) 0.03417(3) 0.0173(3) Uani 1 1 d .
S21 S 0.18394(16) 0.08795(9) 0.07830(2) 0.0168(3) Uani 1 1 d .
S71 S 0.87935(17) -0.16282(9) 0.13208(3) 0.0187(3) Uani 1 1 d .
S22 S 0.00729(17) -0.01111(9) 0.08641(3) 0.0179(3) Uani 1 1 d .
S62 S 0.49840(17) -0.06264(9) 0.08366(3) 0.0191(3) Uani 1 1 d .
S52 S 0.35149(17) -0.03448(9) 0.03167(3) 0.0175(3) Uani 1 1 d .
S31 S 0.38269(17) 0.07008(9) 0.14419(3) 0.0199(3) Uani 1 1 d .
S51 S 0.53034(17) -0.12087(9) 0.01749(2) 0.0169(3) Uani 1 1 d .
S42 S 0.34912(18) -0.04398(9) 0.20619(3) 0.0225(3) Uani 1 1 d .
S61 S 0.67540(16) -0.15200(9) 0.07004(3) 0.0177(3) Uani 1 1 d .
S41 S 0.52867(17) 0.05470(9) 0.19919(3) 0.0215(3) Uani 1 1 d .
S72 S 0.70429(17) -0.07184(9) 0.14511(3) 0.0193(3) Uani 1 1 d .
S32 S 0.20593(17) -0.02826(9) 0.15271(3) 0.0195(3) Uani 1 1 d .
S82 S 0.84323(17) -0.08694(9) 0.19566(3) 0.0195(3) Uani 1 1 d .
N22 N -0.1345(6) 0.0594(3) 0.09587(8) 0.0188(10) Uani 1 1 d .
N62 N 0.3552(5) -0.1400(3) 0.08833(8) 0.0140(9) Uani 1 1 d .
N72 N 0.5567(5) -0.1468(3) 0.14919(8) 0.0175(10) Uani 1 1 d .
N82 N 0.7014(5) -0.1603(3) 0.20295(8) 0.0163(10) Uani 1 1 d .
N21 N 0.0625(5) 0.1703(3) 0.08627(8) 0.0158(10) Uani 1 1 d .
N31 N 0.2594(5) 0.1534(3) 0.15063(8) 0.0177(10) Uani 1 1 d .
N11 N -0.0901(5) 0.1837(3) 0.03088(8) 0.0168(10) Uani 1 1 d .
N42 N 0.2091(5) 0.0265(3) 0.21595(8) 0.0195(10) Uani 1 1 d .
N61 N 0.5535(5) -0.2391(3) 0.07234(8) 0.0173(10) Uani 1 1 d .
N52 N 0.2029(5) -0.1114(3) 0.03255(8) 0.0150(10) Uani 1 1 d .
N32 N 0.0606(5) 0.0434(3) 0.16022(8) 0.0161(10) Uani 1 1 d .
N71 N 0.7540(5) -0.2491(3) 0.13458(8) 0.0171(10) Uani 1 1 d .
N41 N 0.4098(5) 0.1373(3) 0.20826(8) 0.0177(10) Uani 1 1 d .
N12 N -0.2930(5) 0.0761(3) 0.04020(8) 0.0176(10) Uani 1 1 d .
C20 C -0.0879(6) 0.1452(3) 0.09446(9) 0.0118(11) Uani 1 1 d .
C60 C 0.4030(6) -0.2222(3) 0.08161(9) 0.0150(11) Uani 1 1 d .
C30 C 0.1082(6) 0.1294(3) 0.15842(9) 0.0161(12) Uani 1 1 d .
N51 N 0.4064(5) -0.2075(3) 0.01779(7) 0.0148(10) Uani 1 1 d .
C21 C -0.2095(6) 0.2158(3) 0.10169(9) 0.0119(11) Uani 1 1 d .
N81 N 0.9025(5) -0.2669(3) 0.19308(8) 0.0169(10) Uani 1 1 d .
C31 C -0.0144(6) 0.2007(4) 0.16484(10) 0.0176(12) Uani 1 1 d .
C80 C 0.7510(6) -0.2458(4) 0.20100(9) 0.0162(12) Uani 1 1 d .
C71 C 0.4797(6) -0.3043(3) 0.14642(9) 0.0146(11) Uani 1 1 d .
C41 C 0.1423(6) 0.1808(3) 0.22551(9) 0.0163(12) Uani 1 1 d .
C10 C -0.2462(6) 0.1624(3) 0.03768(9) 0.0128(11) Uani 1 1 d .
C50 C 0.2507(7) -0.1929(3) 0.02512(9) 0.0161(12) Uani 1 1 d .
C76 C 0.3068(7) -0.2825(4) 0.14501(9) 0.0178(12) Uani 1 1 d .
H76 H 0.2739 -0.2221 0.1420 0.021 Uiso 1 1 calc R
C24 C -0.4567(7) 0.3388(4) 0.11331(10) 0.0218(13) Uani 1 1 d .
H24 H -0.5407 0.3820 0.1169 0.026 Uiso 1 1 calc R
C40 C 0.2598(7) 0.1117(4) 0.21644(10) 0.0188(12) Uani 1 1 d .
C63 C 0.2060(7) -0.4507(4) 0.08956(9) 0.0188(12) Uani 1 1 d .
H63 H 0.2385 -0.5115 0.0919 0.023 Uiso 1 1 calc R
C61 C 0.2816(6) -0.2968(3) 0.08460(9) 0.0149(11) Uani 1 1 d .
C32 C 0.0321(7) 0.2867(3) 0.17274(9) 0.0151(11) Uani 1 1 d .
C26 C -0.3817(7) 0.1916(3) 0.10062(9) 0.0177(12) Uani 1 1 d .
H26 H -0.4140 0.1325 0.0959 0.021 Uiso 1 1 calc R
C23 C -0.2859(7) 0.3613(3) 0.11503(9) 0.0185(12) Uani 1 1 d .
H23 H -0.2546 0.4198 0.1204 0.022 Uiso 1 1 calc R
C37 C 0.2141(7) 0.3194(3) 0.17472(10) 0.0202(12) Uani 1 1 d .
H37A H 0.2574 0.3265 0.1585 0.030 Uiso 1 1 calc R
H37B H 0.2843 0.2756 0.1838 0.030 Uiso 1 1 calc R
H37C H 0.2186 0.3772 0.1831 0.030 Uiso 1 1 calc R
C22 C -0.1581(7) 0.3012(3) 0.10920(9) 0.0148(11) Uani 1 1 d .
C73 C 0.4015(7) -0.4565(4) 0.15429(9) 0.0190(12) Uani 1 1 d .
H73 H 0.4321 -0.5168 0.1578 0.023 Uiso 1 1 calc R
C70 C 0.6036(6) -0.2308(3) 0.14328(9) 0.0133(11) Uani 1 1 d .
C86 C 0.4580(6) -0.2978(4) 0.20651(10) 0.0168(12) Uani 1 1 d .
H86 H 0.4224 -0.2403 0.2008 0.020 Uiso 1 1 calc R
C81 C 0.6316(6) -0.3180(3) 0.20807(9) 0.0156(12) Uani 1 1 d .
C47 C 0.3778(7) 0.2936(4) 0.23750(10) 0.0239(13) Uani 1 1 d .
H47A H 0.4482 0.2460 0.2449 0.036 Uiso 1 1 calc R
H47B H 0.3844 0.3471 0.2478 0.036 Uiso 1 1 calc R
H47C H 0.4191 0.3080 0.2215 0.036 Uiso 1 1 calc R
C16 C -0.5429(6) 0.2111(3) 0.04081(9) 0.0167(12) Uani 1 1 d .
H16 H -0.5732 0.1499 0.0387 0.020 Uiso 1 1 calc R
C56 C -0.0477(6) -0.2434(3) 0.02513(9) 0.0166(12) Uani 1 1 d .
H56 H -0.0788 -0.1820 0.0263 0.020 Uiso 1 1 calc R
C11 C -0.3711(6) 0.2348(3) 0.04165(9) 0.0143(11) Uani 1 1 d .
C36 C -0.1877(7) 0.1780(4) 0.16320(10) 0.0189(12) Uani 1 1 d .
H36 H -0.2197 0.1197 0.1578 0.023 Uiso 1 1 calc R
C75 C 0.1831(7) -0.3463(4) 0.14789(10) 0.0198(12) Uani 1 1 d .
H75 H 0.0660 -0.3304 0.1466 0.024 Uiso 1 1 calc R
C27 C 0.0239(7) 0.3323(3) 0.11191(9) 0.0183(12) Uani 1 1 d .
H27A H 0.0916 0.2875 0.1210 0.028 Uiso 1 1 calc R
H27B H 0.0286 0.3896 0.1206 0.028 Uiso 1 1 calc R
H27C H 0.0701 0.3402 0.0959 0.028 Uiso 1 1 calc R
C35 C -0.3142(7) 0.2382(4) 0.16928(10) 0.0202(12) Uani 1 1 d .
H35 H -0.4311 0.2218 0.1679 0.024 Uiso 1 1 calc R
C62 C 0.3320(6) -0.3869(4) 0.08714(9) 0.0163(12) Uani 1 1 d .
C65 C -0.0160(7) -0.3410(4) 0.08625(10) 0.0211(13) Uani 1 1 d .
H65 H -0.1334 -0.3255 0.0860 0.025 Uiso 1 1 calc R
C44 C -0.1000(7) 0.2983(4) 0.24249(10) 0.0237(13) Uani 1 1 d .
H44 H -0.1816 0.3386 0.2485 0.028 Uiso 1 1 calc R
C66 C 0.1073(7) -0.2759(4) 0.08427(10) 0.0189(12) Uani 1 1 d .
H66 H 0.0732 -0.2150 0.0826 0.023 Uiso 1 1 calc R
C12 C -0.3237(6) 0.3249(3) 0.04517(9) 0.0153(11) Uani 1 1 d .
C72 C 0.5304(6) -0.3939(3) 0.15086(9) 0.0153(11) Uani 1 1 d .
C25 C -0.5049(7) 0.2531(3) 0.10632(9) 0.0185(12) Uani 1 1 d .
H25 H -0.6218 0.2367 0.1055 0.022 Uiso 1 1 calc R
C77 C 0.7109(6) -0.4249(3) 0.15254(10) 0.0176(12) Uani 1 1 d .
H77A H 0.7589 -0.4223 0.1365 0.026 Uiso 1 1 calc R
H77B H 0.7154 -0.4867 0.1585 0.026 Uiso 1 1 calc R
H77C H 0.7770 -0.3860 0.1637 0.026 Uiso 1 1 calc R
C74 C 0.2307(7) -0.4335(4) 0.15270(10) 0.0199(12) Uani 1 1 d .
H74 H 0.1463 -0.4780 0.1549 0.024 Uiso 1 1 calc R
C83 C 0.5617(7) -0.4624(4) 0.22335(10) 0.0227(13) Uani 1 1 d .
H83 H 0.5962 -0.5194 0.2295 0.027 Uiso 1 1 calc R
C82 C 0.6864(6) -0.4015(3) 0.21643(9) 0.0167(12) Uani 1 1 d .
C34 C -0.2656(7) 0.3220(4) 0.17737(10) 0.0208(13) Uani 1 1 d .
H34 H -0.3495 0.3637 0.1820 0.025 Uiso 1 1 calc R
C64 C 0.0355(7) -0.4295(4) 0.08867(9) 0.0207(12) Uani 1 1 d .
H64 H -0.0472 -0.4757 0.0897 0.025 Uiso 1 1 calc R
C42 C 0.1957(7) 0.2625(4) 0.23494(9) 0.0183(12) Uani 1 1 d .
C15 C -0.6700(7) 0.2738(4) 0.04297(10) 0.0209(13) Uani 1 1 d .
H15 H -0.7864 0.2564 0.0421 0.025 Uiso 1 1 calc R
C57 C 0.3524(6) -0.3909(3) 0.02217(10) 0.0191(12) Uani 1 1 d .
H57A H 0.3537 -0.4566 0.0227 0.029 Uiso 1 1 calc R
H57B H 0.4195 -0.3672 0.0361 0.029 Uiso 1 1 calc R
H57C H 0.4017 -0.3705 0.0072 0.029 Uiso 1 1 calc R
C53 C 0.0396(6) -0.4208(3) 0.02239(9) 0.0164(11) Uani 1 1 d .
H53 H 0.0681 -0.4826 0.0218 0.020 Uiso 1 1 calc R
C52 C 0.1714(6) -0.3580(3) 0.02305(9) 0.0145(11) Uani 1 1 d .
C17 C -0.1420(6) 0.3585(3) 0.04648(10) 0.0200(12) Uani 1 1 d .
H17A H -0.1397 0.4206 0.0523 0.030 Uiso 1 1 calc R
H17B H -0.0951 0.3559 0.0304 0.030 Uiso 1 1 calc R
H17C H -0.0733 0.3209 0.0577 0.030 Uiso 1 1 calc R
C67 C 0.5171(6) -0.4153(3) 0.08878(10) 0.0196(12) Uani 1 1 d .
H67A H 0.5244 -0.4795 0.0925 0.029 Uiso 1 1 calc R
H67B H 0.5776 -0.3813 0.1016 0.029 Uiso 1 1 calc R
H67C H 0.5691 -0.4037 0.0733 0.029 Uiso 1 1 calc R
C14 C -0.6247(7) 0.3632(4) 0.04653(9) 0.0198(12) Uani 1 1 d .
H14 H -0.7101 0.4077 0.0481 0.024 Uiso 1 1 calc R
C84 C 0.3909(7) -0.4422(4) 0.22156(10) 0.0237(13) Uani 1 1 d .
H84 H 0.3095 -0.4853 0.2262 0.028 Uiso 1 1 calc R
C54 C -0.1301(7) -0.3973(4) 0.02251(10) 0.0222(13) Uani 1 1 d .
H54 H -0.2161 -0.4421 0.0217 0.027 Uiso 1 1 calc R
C55 C -0.1726(7) -0.3084(4) 0.02382(10) 0.0199(12) Uani 1 1 d .
H55 H -0.2891 -0.2913 0.0238 0.024 Uiso 1 1 calc R
C46 C -0.0314(7) 0.1580(4) 0.22450(9) 0.0213(13) Uani 1 1 d .
H46 H -0.0664 0.1016 0.2180 0.026 Uiso 1 1 calc R
C85 C 0.3374(7) -0.3592(4) 0.21298(10) 0.0232(13) Uani 1 1 d .
H85 H 0.2196 -0.3449 0.2116 0.028 Uiso 1 1 calc R
C33 C -0.0945(7) 0.3460(4) 0.17886(9) 0.0202(12) Uani 1 1 d .
H33 H -0.0638 0.4045 0.1842 0.024 Uiso 1 1 calc R
C13 C -0.4543(7) 0.3868(4) 0.04780(9) 0.0191(12) Uani 1 1 d .
H13 H -0.4251 0.4478 0.0506 0.023 Uiso 1 1 calc R
C87 C 0.8705(7) -0.4302(4) 0.21915(10) 0.0232(13) Uani 1 1 d .
H87A H 0.9170 -0.4374 0.2031 0.035 Uiso 1 1 calc R
H87B H 0.8780 -0.4874 0.2279 0.035 Uiso 1 1 calc R
H87C H 0.9359 -0.3846 0.2283 0.035 Uiso 1 1 calc R
C43 C 0.0706(8) 0.3212(4) 0.24339(10) 0.0254(14) Uani 1 1 d .
H43 H 0.1045 0.3777 0.2499 0.030 Uiso 1 1 calc R
C51 C 0.1245(6) -0.2671(3) 0.02481(9) 0.0148(11) Uani 1 1 d .
C45 C -0.1519(7) 0.2168(4) 0.23282(10) 0.0276(14) Uani 1 1 d .
H45 H -0.2692 0.2012 0.2319 0.033 Uiso 1 1 calc R

loop_
_atom_site_aniso_label
_atom_site_aniso_U_11
_atom_site_aniso_U_22
_atom_site_aniso_U_33
_atom_site_aniso_U_23
_atom_site_aniso_U_13
_atom_site_aniso_U_12
S11 0.0125(7) 0.0173(7) 0.0211(8) -0.0009(6) 0.0044(6) 0.0009(5)
S81 0.0107(7) 0.0202(8) 0.0230(8) -0.0001(6) 0.0034(6) -0.0014(5)
S12 0.0136(7) 0.0146(7) 0.0237(8) -0.0025(6) 0.0020(6) 0.0002(5)
S21 0.0114(6) 0.0168(7) 0.0224(8) -0.0028(6) 0.0033(6) -0.0002(5)
S71 0.0142(7) 0.0189(7) 0.0233(8) 0.0006(6) 0.0044(6) -0.0017(6)
S22 0.0159(7) 0.0137(7) 0.0243(8) 0.0002(6) 0.0034(6) -0.0002(5)
S62 0.0169(7) 0.0156(7) 0.0250(8) -0.0023(6) 0.0020(6) -0.0015(5)
S52 0.0133(7) 0.0135(7) 0.0256(8) 0.0004(6) 0.0015(6) -0.0006(5)
S31 0.0150(7) 0.0190(7) 0.0262(8) 0.0007(6) 0.0086(6) 0.0002(6)
S51 0.0132(7) 0.0171(7) 0.0207(8) 0.0004(6) 0.0037(6) -0.0026(5)
S42 0.0165(7) 0.0205(8) 0.0310(9) 0.0028(6) 0.0046(6) 0.0005(6)
S61 0.0120(7) 0.0179(7) 0.0232(8) 0.0024(6) 0.0009(6) -0.0015(5)
S41 0.0125(7) 0.0213(8) 0.0311(9) 0.0005(6) 0.0050(6) 0.0003(6)
S72 0.0144(7) 0.0157(7) 0.0280(8) 0.0015(6) 0.0036(6) 0.0002(5)
S32 0.0144(7) 0.0180(7) 0.0265(8) -0.0024(6) 0.0048(6) -0.0005(5)
S82 0.0137(7) 0.0200(7) 0.0251(8) -0.0025(6) 0.0055(6) -0.0020(6)
N22 0.024(3) 0.009(2) 0.024(3) -0.0010(19) 0.008(2) -0.0003(19)
N62 0.009(2) 0.012(2) 0.021(2) 0.0000(19) 0.0025(18) 0.0004(17)
N72 0.011(2) 0.018(2) 0.023(3) -0.001(2) 0.0040(19) -0.0003(18)
N82 0.015(2) 0.013(2) 0.021(3) 0.0008(19) 0.0076(19) -0.0020(18)
N21 0.010(2) 0.013(2) 0.024(3) 0.0002(19) 0.0053(19) -0.0022(17)
N31 0.009(2) 0.018(2) 0.026(3) 0.000(2) 0.0045(19) 0.0007(18)
N11 0.013(2) 0.020(2) 0.018(2) -0.001(2) 0.0017(19) 0.0008(18)
N42 0.015(2) 0.021(3) 0.023(3) 0.005(2) 0.007(2) -0.0013(19)
N61 0.015(2) 0.016(2) 0.021(3) 0.002(2) 0.0012(19) -0.0023(18)
N52 0.010(2) 0.009(2) 0.026(3) -0.0046(19) 0.0001(19) -0.0021(17)
N32 0.014(2) 0.013(2) 0.021(3) 0.0024(19) 0.0030(19) 0.0011(18)
N71 0.014(2) 0.019(2) 0.019(3) 0.0027(19) 0.0026(19) 0.0022(19)
N41 0.014(2) 0.019(2) 0.021(3) 0.002(2) 0.0036(19) 0.0012(18)
N12 0.014(2) 0.014(2) 0.025(3) -0.001(2) -0.0004(19) -0.0034(18)
C20 0.006(2) 0.017(3) 0.013(3) -0.001(2) 0.002(2) -0.001(2)
C60 0.014(3) 0.021(3) 0.010(3) 0.002(2) 0.001(2) -0.001(2)
C30 0.012(3) 0.019(3) 0.017(3) 0.001(2) -0.003(2) -0.004(2)
N51 0.015(2) 0.017(2) 0.012(2) -0.0014(18) 0.0016(18) -0.0050(18)
C21 0.010(3) 0.014(3) 0.011(3) 0.003(2) 0.001(2) -0.001(2)
N81 0.017(2) 0.012(2) 0.022(3) 0.0013(19) 0.003(2) -0.0062(18)
C31 0.009(3) 0.024(3) 0.020(3) 0.005(2) 0.004(2) 0.002(2)
C80 0.013(3) 0.024(3) 0.012(3) 0.000(2) 0.002(2) -0.001(2)
C71 0.012(3) 0.015(3) 0.017(3) -0.002(2) 0.000(2) -0.002(2)
C41 0.015(3) 0.020(3) 0.014(3) 0.003(2) 0.003(2) -0.002(2)
C10 0.008(2) 0.019(3) 0.011(3) 0.001(2) 0.000(2) 0.000(2)
C50 0.014(3) 0.018(3) 0.016(3) 0.001(2) 0.001(2) -0.002(2)
C76 0.018(3) 0.020(3) 0.015(3) 0.001(2) 0.002(2) 0.003(2)
C24 0.018(3) 0.023(3) 0.025(3) 0.000(3) 0.009(2) 0.006(2)
C40 0.017(3) 0.022(3) 0.016(3) 0.003(2) 0.000(2) -0.004(2)
C63 0.022(3) 0.015(3) 0.019(3) 0.001(2) 0.004(2) -0.001(2)
C61 0.016(3) 0.016(3) 0.012(3) -0.001(2) 0.001(2) -0.001(2)
C32 0.018(3) 0.016(3) 0.012(3) 0.005(2) 0.001(2) -0.006(2)
C26 0.020(3) 0.014(3) 0.019(3) 0.001(2) 0.005(2) 0.000(2)
C23 0.028(3) 0.007(3) 0.019(3) -0.001(2) -0.001(2) -0.002(2)
C37 0.020(3) 0.020(3) 0.022(3) 0.001(2) 0.002(2) -0.001(2)
C22 0.019(3) 0.008(3) 0.017(3) 0.001(2) -0.002(2) -0.001(2)
C73 0.019(3) 0.022(3) 0.016(3) -0.001(2) 0.000(2) -0.001(2)
C70 0.015(3) 0.013(3) 0.012(3) -0.002(2) 0.002(2) 0.005(2)
C86 0.012(3) 0.016(3) 0.022(3) -0.003(2) -0.001(2) -0.001(2)
C81 0.009(3) 0.023(3) 0.015(3) -0.004(2) 0.006(2) -0.005(2)
C47 0.021(3) 0.026(3) 0.024(3) -0.001(3) -0.001(3) -0.003(2)
C16 0.014(3) 0.013(3) 0.024(3) 0.001(2) 0.004(2) 0.000(2)
C56 0.015(3) 0.015(3) 0.020(3) -0.003(2) 0.001(2) 0.002(2)
C11 0.012(3) 0.020(3) 0.011(3) 0.000(2) 0.004(2) 0.003(2)
C36 0.016(3) 0.017(3) 0.024(3) 0.005(2) 0.002(2) -0.003(2)
C75 0.012(3) 0.023(3) 0.024(3) -0.009(3) 0.003(2) -0.003(2)
C27 0.022(3) 0.016(3) 0.017(3) -0.005(2) 0.005(2) -0.002(2)
C35 0.011(3) 0.026(3) 0.023(3) 0.003(3) 0.002(2) -0.001(2)
C62 0.013(3) 0.023(3) 0.013(3) -0.001(2) 0.006(2) 0.001(2)
C65 0.010(3) 0.029(3) 0.024(3) 0.004(3) 0.003(2) 0.000(2)
C44 0.020(3) 0.029(3) 0.022(3) -0.005(3) 0.004(3) 0.005(3)
C66 0.016(3) 0.019(3) 0.022(3) -0.001(2) 0.003(2) 0.003(2)
C12 0.015(3) 0.019(3) 0.012(3) 0.001(2) 0.003(2) -0.002(2)
C72 0.015(3) 0.019(3) 0.012(3) -0.002(2) 0.002(2) -0.001(2)
C25 0.016(3) 0.019(3) 0.021(3) 0.000(2) 0.004(2) -0.003(2)
C77 0.015(3) 0.013(3) 0.025(3) -0.001(2) 0.006(2) 0.001(2)
C74 0.013(3) 0.020(3) 0.027(3) -0.001(2) 0.005(2) -0.003(2)
C83 0.028(3) 0.017(3) 0.023(3) 0.004(2) 0.002(3) -0.002(2)
C82 0.014(3) 0.020(3) 0.017(3) 0.001(2) 0.006(2) -0.003(2)
C34 0.018(3) 0.025(3) 0.020(3) 0.002(2) 0.006(2) 0.005(2)
C64 0.021(3) 0.021(3) 0.020(3) 0.005(2) 0.002(2) -0.004(2)
C42 0.018(3) 0.024(3) 0.013(3) 0.005(2) 0.000(2) 0.002(2)
C15 0.013(3) 0.030(3) 0.020(3) -0.001(3) 0.004(2) 0.004(2)
C57 0.016(3) 0.019(3) 0.022(3) 0.000(2) 0.005(2) 0.002(2)
C53 0.016(3) 0.016(3) 0.017(3) -0.002(2) 0.003(2) 0.001(2)
C52 0.012(3) 0.018(3) 0.014(3) -0.002(2) 0.005(2) 0.003(2)
C17 0.019(3) 0.016(3) 0.025(3) -0.001(2) 0.001(2) -0.006(2)
C67 0.021(3) 0.015(3) 0.024(3) 0.005(2) 0.004(2) 0.004(2)
C14 0.018(3) 0.021(3) 0.021(3) -0.005(2) 0.006(2) 0.004(2)
C84 0.016(3) 0.026(3) 0.029(3) 0.008(3) 0.003(2) -0.009(2)
C54 0.020(3) 0.020(3) 0.027(3) -0.003(3) 0.004(2) -0.009(2)
C55 0.014(3) 0.021(3) 0.024(3) 0.000(2) 0.001(2) -0.006(2)
C46 0.017(3) 0.032(3) 0.015(3) 0.003(3) -0.001(2) 0.002(2)
C85 0.017(3) 0.033(4) 0.019(3) -0.003(3) 0.004(2) -0.002(2)
C33 0.023(3) 0.019(3) 0.019(3) -0.001(2) 0.001(2) 0.003(2)
C13 0.023(3) 0.018(3) 0.017(3) 0.000(2) 0.001(2) -0.001(2)
C87 0.019(3) 0.025(3) 0.026(3) 0.005(3) 0.004(2) -0.001(2)
C43 0.032(4) 0.025(3) 0.019(3) -0.001(3) 0.001(3) 0.002(3)
C51 0.012(3) 0.020(3) 0.013(3) -0.002(2) 0.006(2) -0.004(2)
C45 0.017(3) 0.045(4) 0.020(3) 0.003(3) 0.001(2) -0.002(3)

loop_
_atom_type_symbol
_atom_type_description
_atom_type_scat_dispersion_real
_atom_type_scat_dispersion_imag
_atom_type_scat_source
C C 0.0033 0.0016 'International Tables Vol C Tables 4.2.6.8 and 6.1.1.4'
H H 0.0000 0.0000 'International Tables Vol C Tables 4.2.6.8 and 6.1.1.4'
N N 0.0061 0.0033 'International Tables Vol C Tables 4.2.6.8 and 6.1.1.4'
S S 0.1246 0.1234 'International Tables Vol C Tables 4.2.6.8 and 6.1.1.4'

loop_
_geom_angle_atom_site_label_1
_geom_angle_atom_site_label_2
_geom_angle_atom_site_label_3
_geom_angle
N11 S11 S12 94.28(17)
N81 S81 S82 93.79(17)
N12 S12 S11 94.78(16)
N21 S21 S22 94.17(16)
N71 S71 S72 94.27(16)
N22 S22 S21 94.70(16)
N62 S62 S61 94.60(16)
N52 S52 S51 94.06(16)
N31 S31 S32 94.53(16)
N51 S51 S52 94.25(16)
N42 S42 S41 94.46(17)
N61 S61 S62 94.48(17)
N41 S41 S42 94.30(17)
N72 S72 S71 94.88(16)
N32 S32 S31 94.41(16)
N82 S82 S81 94.51(17)
C20 N22 S22 113.9(4)
C60 N62 S62 113.4(3)
C70 N72 S72 113.5(3)
C80 N82 S82 114.6(4)
C20 N21 S21 114.7(3)
C30 N31 S31 114.5(4)
C10 N11 S11 115.7(4)
C40 N42 S42 114.6(4)
C60 N61 S61 114.5(4)
C50 N52 S52 114.6(3)
C30 N32 S32 114.0(4)
C70 N71 S71 114.9(4)
C40 N41 S41 114.3(4)
C10 N12 S12 114.3(3)
N22 C20 N21 122.5(4)
N22 C20 C21 118.8(4)
N21 C20 C21 118.7(4)
N61 C60 N62 122.9(5)
N61 C60 C61 119.2(5)
N62 C60 C61 117.9(4)
N31 C30 N32 122.5(5)
N31 C30 C31 118.8(5)
N32 C30 C31 118.7(4)
C50 N51 S51 115.9(4)
C22 C21 C26 121.0(5)
C22 C21 C20 123.0(5)
C26 C21 C20 116.0(4)
C80 N81 S81 115.6(4)
C32 C31 C36 118.8(5)
C32 C31 C30 124.5(5)
C36 C31 C30 116.7(5)
N81 C80 N82 121.5(5)
N81 C80 C81 120.0(5)
N82 C80 C81 118.6(4)
C76 C71 C72 119.8(5)
C76 C71 C70 117.7(5)
C72 C71 C70 122.6(5)
C42 C41 C46 120.5(5)
C42 C41 C40 123.7(5)
C46 C41 C40 115.8(5)
N11 C10 N12 121.0(5)
N11 C10 C11 119.4(5)
N12 C10 C11 119.6(4)
N51 C50 N52 121.1(5)
N51 C50 C51 120.0(5)
N52 C50 C51 118.9(4)
C75 C76 C71 121.6(5)
C23 C24 C25 119.8(5)
N42 C40 N41 122.3(5)
N42 C40 C41 118.7(5)
N41 C40 C41 119.0(5)
C64 C63 C62 122.6(5)
C66 C61 C62 119.0(5)
C66 C61 C60 117.7(5)
C62 C61 C60 123.3(5)
C33 C32 C31 118.8(5)
C33 C32 C37 117.7(5)
C31 C32 C37 123.5(5)
C25 C26 C21 120.4(5)
C24 C23 C22 122.3(5)
C21 C22 C23 117.0(5)
C21 C22 C27 125.0(5)
C23 C22 C27 118.0(5)
C74 C73 C72 122.2(5)
N71 C70 N72 122.5(5)
N71 C70 C71 119.5(4)
N72 C70 C71 118.1(4)
C85 C86 C81 121.5(5)
C82 C81 C86 120.1(5)
C82 C81 C80 123.0(5)
C86 C81 C80 116.9(5)
C15 C16 C11 122.0(5)
C55 C56 C51 120.6(5)
C16 C11 C12 119.8(5)
C16 C11 C10 117.2(5)
C12 C11 C10 122.9(5)
C35 C36 C31 122.0(5)
C76 C75 C74 119.3(5)
C34 C35 C36 118.2(5)
C63 C62 C61 117.8(5)
C63 C62 C67 119.4(5)
C61 C62 C67 122.7(5)
C66 C65 C64 118.3(5)
C43 C44 C45 120.0(5)
C65 C66 C61 122.1(5)
C13 C12 C11 117.1(5)
C13 C12 C17 118.3(5)
C11 C12 C17 124.6(5)
C73 C72 C71 117.1(5)
C73 C72 C77 118.6(5)
C71 C72 C77 124.3(5)
C26 C25 C24 119.4(5)
C75 C74 C73 120.0(5)
C84 C83 C82 122.0(5)
C81 C82 C83 117.5(5)
C81 C82 C87 124.7(5)
C83 C82 C87 117.8(5)
C35 C34 C33 120.5(5)
C63 C64 C65 120.2(5)
C41 C42 C43 117.8(5)
C41 C42 C47 125.4(5)
C43 C42 C47 116.7(5)
C16 C15 C14 118.7(5)
C54 C53 C52 123.1(5)
C53 C52 C51 116.8(4)
C53 C52 C57 118.8(5)
C51 C52 C57 124.4(5)
C13 C14 C15 119.5(5)
C83 C84 C85 120.2(5)
C55 C54 C53 118.9(5)
C54 C55 C56 120.5(5)
C45 C46 C41 120.7(6)
C86 C85 C84 118.8(5)
C32 C33 C34 121.7(5)
C14 C13 C12 122.8(5)
C44 C43 C42 121.6(5)
C56 C51 C52 120.0(5)
C56 C51 C50 117.2(5)
C52 C51 C50 122.7(5)
C44 C45 C46 119.4(5)

loop_
_geom_bond_atom_site_label_1
_geom_bond_atom_site_label_2
_geom_bond_distance
S11 N11 1.619(4)
S11 S12 2.0789(19)
S81 N81 1.625(4)
S81 S82 2.0873(19)
S12 N12 1.632(4)
S21 N21 1.628(4)
S21 S22 2.0894(19)
S71 N71 1.631(4)
S71 S72 2.0832(19)
S22 N22 1.635(4)
S62 N62 1.640(4)
S62 S61 2.0903(19)
S52 N52 1.639(4)
S52 S51 2.0848(19)
S31 N31 1.625(4)
S31 S32 2.0881(19)
S51 N51 1.619(4)
S42 N42 1.631(4)
S42 S41 2.087(2)
S61 N61 1.623(4)
S41 N41 1.638(4)
S72 N72 1.634(4)
S32 N32 1.632(4)
S82 N82 1.625(4)
N22 C20 1.335(6)
N62 C60 1.340(6)
N72 C70 1.350(6)
N82 C80 1.338(6)
N21 C20 1.337(6)
N31 C30 1.330(6)
N11 C10 1.337(6)
N42 C40 1.331(6)
N61 C60 1.333(6)
N52 C50 1.342(6)
N32 C30 1.341(6)
N71 C70 1.323(6)
N41 C40 1.337(6)
N12 C10 1.348(6)
C20 C21 1.488(7)
C60 C61 1.480(7)
C30 C31 1.488(7)
N51 C50 1.323(6)
C21 C22 1.395(7)
C21 C26 1.399(7)
N81 C80 1.324(6)
C31 C32 1.399(7)
C31 C36 1.403(7)
C80 C81 1.491(7)
C71 C76 1.396(7)
C71 C72 1.414(7)
C71 C70 1.481(7)
C41 C42 1.383(7)
C41 C46 1.405(7)
C41 C40 1.486(7)
C10 C11 1.482(7)
C50 C51 1.485(7)
C76 C75 1.375(7)
C24 C23 1.383(7)
C24 C25 1.383(7)
C63 C64 1.376(7)
C63 C62 1.384(7)
C61 C66 1.404(7)
C61 C62 1.406(7)
C32 C33 1.383(7)
C32 C37 1.511(7)
C26 C25 1.380(7)
C23 C22 1.395(7)
C22 C27 1.506(7)
C73 C74 1.385(7)
C73 C72 1.396(7)
C86 C85 1.377(7)
C86 C81 1.396(7)
C81 C82 1.391(7)
C47 C42 1.505(7)
C16 C15 1.378(7)
C16 C11 1.394(7)
C56 C55 1.380(7)
C56 C51 1.400(7)
C11 C12 1.407(7)
C36 C35 1.392(7)
C75 C74 1.377(7)
C35 C34 1.377(7)
C62 C67 1.514(7)
C65 C66 1.380(7)
C65 C64 1.386(7)
C44 C43 1.382(8)
C44 C45 1.383(8)
C12 C13 1.393(7)
C12 C17 1.513(7)
C72 C77 1.491(7)
C83 C84 1.375(7)
C83 C82 1.402(7)
C82 C87 1.510(7)
C34 C33 1.390(7)
C42 C43 1.411(7)
C15 C14 1.392(7)
C57 C52 1.507(7)
C53 C54 1.379(7)
C53 C52 1.396(7)
C52 C51 1.410(7)
C14 C13 1.383(7)
C84 C85 1.385(8)
C54 C55 1.371(7)
C46 C45 1.384(7)
